data_7106914
loop_
_publ_author_name
'Po-Heng Lin'
'Wen-Bin Sun'
'Mang-Fei Yu'
'Guang-Ming Li'
'Peng-Fei Yan'
'Muralee Murugesu'

_publ_section_title
;
 An unsymmetrical coordination environment leading to two slow relaxation
 modes in a Dy2 single-molecule magnet
;
_journal_name_full Chem.Commun.
_journal_page_first 10993
_journal_paper_doi 10.1039/c1cc14223b
_journal_volume 47
_journal_year 2011
_chemical_formula_moiety 'C66 H78 Dy4 N6 O18'
_chemical_formula_sum 'C66 H78 Dy4 N6 O18'
_chemical_formula_weight 1893.34
_chemical_name_systematic
;
?
;
_space_group_IT_number 2
_symmetry_space_group_name_Hall '-P 1'
_symmetry_space_group_name_H-M 'P -1'
_atom_sites_solution_hydrogens geom
_atom_sites_solution_primary direct
_atom_sites_solution_secondary difmap
_audit_creation_method SHELXL-97
_cell_angle_alpha 112.4560(10)
_cell_angle_beta 101.5560(10)
_cell_angle_gamma 105.7770(10)
_cell_formula_units_Z 1
_cell_length_a 11.9873(5)
_cell_length_b 12.6398(5)
_cell_length_c 14.0357(9)
_cell_measurement_temperature 296(2)
_cell_volume 1777.28(16)
_computing_structure_refinement 'SHELXL-97 (Sheldrick, 1997)'
_computing_structure_solution 'SHELXS-97 (Sheldrick, 1990)'
_diffrn_ambient_temperature 296(2)
_diffrn_measured_fraction_theta_full 0.992
_diffrn_measured_fraction_theta_max 0.992
_diffrn_radiation_monochromator graphite
_diffrn_radiation_source 'fine-focus sealed tube'
_diffrn_radiation_type MoK\a
_diffrn_radiation_wavelength 0.71073
_diffrn_reflns_av_R_equivalents 0.0171
_diffrn_reflns_av_sigmaI/netI 0.0340
_diffrn_reflns_limit_h_max 12
_diffrn_reflns_limit_h_min -15
_diffrn_reflns_limit_k_max 16
_diffrn_reflns_limit_k_min -15
_diffrn_reflns_limit_l_max 17
_diffrn_reflns_limit_l_min -18
_diffrn_reflns_number 13167
_diffrn_reflns_theta_full 28.33
_diffrn_reflns_theta_max 28.33
_diffrn_reflns_theta_min 1.67
_exptl_absorpt_coefficient_mu 4.226
_exptl_absorpt_correction_T_max 0.5167
_exptl_absorpt_correction_T_min 0.4303
_exptl_absorpt_correction_type multi-scan
_exptl_crystal_density_diffrn 1.769
_exptl_crystal_density_method 'not measured'
_exptl_crystal_F_000 924
_exptl_crystal_size_max 0.24
_exptl_crystal_size_mid 0.21
_exptl_crystal_size_min 0.18
_refine_diff_density_max 0.856
_refine_diff_density_min -0.682
_refine_diff_density_rms 0.097
_refine_ls_extinction_method none
_refine_ls_goodness_of_fit_ref 1.037
_refine_ls_hydrogen_treatment mixed
_refine_ls_matrix_type full
_refine_ls_number_parameters 434
_refine_ls_number_reflns 8774
_refine_ls_number_restraints 1
_refine_ls_restrained_S_all 1.037
_refine_ls_R_factor_all 0.0374
_refine_ls_R_factor_gt 0.0253
_refine_ls_shift/su_max 0.008
_refine_ls_shift/su_mean 0.000
_refine_ls_structure_factor_coef Fsqd
_refine_ls_weighting_details 'calc w=1/[\s^2^(Fo^2^)+(0.0233P)^2^+0.5183P] where P=(Fo^2^+2Fc^2^)/3'
_refine_ls_weighting_scheme calc
_refine_ls_wR_factor_gt 0.0542
_refine_ls_wR_factor_ref 0.0601
_reflns_number_gt 7028
_reflns_number_total 8774
_reflns_threshold_expression >2sigma(I)
_cod_data_source_file c1cc14223b.txt
_cod_data_source_block 36
_cod_original_cell_volume 1777.28(15)
_cod_original_sg_symbol_Hall '-p 1'
_cod_database_code 7106914

loop_
_symmetry_equiv_pos_as_xyz
'x, y, z'
'-x, -y, -z'

loop_
_atom_site_label
_atom_site_type_symbol
_atom_site_fract_x
_atom_site_fract_y
_atom_site_fract_z
_atom_site_U_iso_or_equiv
_atom_site_adp_type
_atom_site_occupancy
_atom_site_symmetry_multiplicity
_atom_site_calc_flag
_atom_site_refinement_flags
Dy1 Dy 0.447250(13) 0.547908(13) 0.388909(12) 0.02955(5) Uani 1 1 d .
Dy2 Dy 0.687331(14) 0.783831(14) 0.642472(12) 0.03363(5) Uani 1 1 d .
C28 C 0.3688(3) 0.6907(3) 0.6190(3) 0.0385(8) Uani 1 1 d .
O6 O 0.6001(2) 0.5200(2) 0.31290(19) 0.0393(5) Uani 1 1 d .
O3 O 0.6202(2) 0.5743(2) 0.52520(17) 0.0307(5) Uani 1 1 d D
O1 O 0.6668(2) 0.6689(2) 0.74218(17) 0.0364(5) Uani 1 1 d .
O8 O 0.4575(2) 0.6862(2) 0.58249(18) 0.0365(5) Uani 1 1 d .
O2 O 0.5836(2) 0.7618(2) 0.47269(19) 0.0387(5) Uani 1 1 d .
O7 O 0.4063(2) 0.5826(2) 0.23791(19) 0.0417(6) Uani 1 1 d .
O9 O 0.2609(2) 0.5655(3) 0.3760(2) 0.0469(6) Uani 1 1 d .
O4 O 0.6741(3) 0.9187(2) 0.7993(2) 0.0529(7) Uani 1 1 d .
O5 O 0.7883(3) 0.9836(2) 0.6719(2) 0.0596(8) Uani 1 1 d .
N2 N 0.8305(3) 0.7796(3) 0.5296(2) 0.0406(7) Uani 1 1 d .
C30 C 0.1977(3) 0.5821(3) 0.4385(3) 0.0425(8) Uani 1 1 d .
N1 N 0.8974(3) 0.8049(3) 0.7393(3) 0.0471(8) Uani 1 1 d .
C5 C 0.7244(3) 0.7255(3) 0.8498(3) 0.0397(8) Uani 1 1 d .
C23 C 0.6376(3) 0.5471(3) 0.2430(3) 0.0423(8) Uani 1 1 d .
C25 C 0.4655(4) 0.6001(3) 0.1759(3) 0.0447(9) Uani 1 1 d .
C4 C 0.8538(3) 0.7948(3) 0.8973(3) 0.0457(9) Uani 1 1 d .
C27 C 0.3993(4) 0.7605(4) 0.7410(3) 0.0517(10) Uani 1 1 d .
H27A H 0.4611 0.7410 0.7779 0.078 Uiso 1 1 calc R
H27B H 0.3263 0.7370 0.7590 0.078 Uiso 1 1 calc R
H27C H 0.4298 0.8480 0.7639 0.078 Uiso 1 1 calc R
C2 C 0.9355(3) 0.7510(4) 0.5674(3) 0.0499(10) Uani 1 1 d .
H2A H 0.9956 0.7704 0.5333 0.060 Uiso 1 1 calc R
H2B H 0.9084 0.6633 0.5470 0.060 Uiso 1 1 calc R
C10 C 0.8326(3) 0.8254(3) 0.4636(3) 0.0460(9) Uani 1 1 d .
H10A H 0.8998 0.8332 0.4394 0.055 Uiso 1 1 calc R
C24 C 0.5748(4) 0.5843(4) 0.1759(3) 0.0480(9) Uani 1 1 d .
H24A H 0.6094 0.5999 0.1266 0.058 Uiso 1 1 calc R
C12 C 0.6231(4) 0.8364(3) 0.4300(3) 0.0430(9) Uani 1 1 d .
C29 C 0.2449(3) 0.6366(4) 0.5527(3) 0.0448(9) Uani 1 1 d .
H29A H 0.1875 0.6369 0.5886 0.054 Uiso 1 1 calc R
C11 C 0.7423(4) 0.8669(3) 0.4219(3) 0.0462(9) Uani 1 1 d .
C6 C 0.6599(4) 0.7165(4) 0.9212(3) 0.0515(10) Uani 1 1 d .
H6A H 0.5751 0.6716 0.8924 0.062 Uiso 1 1 calc R
C3 C 0.9317(4) 0.8122(4) 0.8343(3) 0.0539(10) Uani 1 1 d .
H3A H 1.0149 0.8304 0.8659 0.065 Uiso 1 1 calc R
C19 C 0.7677(4) 1.1211(4) 0.8279(3) 0.0600(11) Uani 1 1 d .
H19A H 0.7865 1.2043 0.8733 0.072 Uiso 1 1 calc R
C18 C 0.8025(4) 1.0909(3) 0.7364(4) 0.0559(11) Uani 1 1 d .
C31 C 0.0618(3) 0.5409(4) 0.3831(3) 0.0598(11) Uani 1 1 d .
H31A H 0.0482 0.5895 0.3468 0.090 Uiso 1 1 calc R
H31B H 0.0217 0.5520 0.4368 0.090 Uiso 1 1 calc R
H31C H 0.0285 0.4549 0.3301 0.090 Uiso 1 1 calc R
C22 C 0.7565(4) 0.5342(4) 0.2340(4) 0.0623(12) Uani 1 1 d .
H22A H 0.8092 0.5528 0.3043 0.093 Uiso 1 1 calc R
H22B H 0.7967 0.5908 0.2098 0.093 Uiso 1 1 calc R
H22C H 0.7395 0.4508 0.1820 0.093 Uiso 1 1 calc R
C1 C 0.9928(3) 0.8262(4) 0.6899(3) 0.0593(11) Uani 1 1 d .
H1A H 1.0577 0.8022 0.7169 0.071 Uiso 1 1 calc R
H1B H 1.0289 0.9136 0.7098 0.071 Uiso 1 1 calc R
C9 C 0.9112(4) 0.8465(4) 1.0113(3) 0.0660(13) Uani 1 1 d .
H9A H 0.9965 0.8883 1.0416 0.079 Uiso 1 1 calc R
C16 C 0.7752(4) 0.9426(4) 0.3721(4) 0.0660(13) Uani 1 1 d .
H16A H 0.8521 0.9602 0.3638 0.079 Uiso 1 1 calc R
C13 C 0.5464(4) 0.8865(4) 0.3917(4) 0.0637(12) Uani 1 1 d .
H13A H 0.4681 0.8681 0.3971 0.076 Uiso 1 1 calc R
C20 C 0.7060(4) 1.0338(4) 0.8557(3) 0.0498(9) Uani 1 1 d .
C8 C 0.8459(5) 0.8374(4) 1.0790(3) 0.0723(14) Uani 1 1 d .
H8A H 0.8859 0.8740 1.1544 0.087 Uiso 1 1 calc R
C26 C 0.4089(5) 0.6424(5) 0.0975(4) 0.0716(14) Uani 1 1 d .
H26A H 0.3315 0.5779 0.0453 0.107 Uiso 1 1 calc R
H26B H 0.4637 0.6604 0.0594 0.107 Uiso 1 1 calc R
H26C H 0.3956 0.7157 0.1381 0.107 Uiso 1 1 calc R
C7 C 0.7195(5) 0.7730(4) 1.0340(3) 0.0646(13) Uani 1 1 d .
H7A H 0.6740 0.7675 1.0795 0.077 Uiso 1 1 calc R
C14 C 0.5836(5) 0.9640(5) 0.3452(4) 0.0790(16) Uani 1 1 d .
H14A H 0.5307 0.9972 0.3207 0.095 Uiso 1 1 calc R
C15 C 0.6982(5) 0.9907(5) 0.3358(5) 0.0870(18) Uani 1 1 d .
H15A H 0.7232 1.0419 0.3046 0.104 Uiso 1 1 calc R
C21 C 0.6737(5) 1.0740(5) 0.9584(4) 0.0912(18) Uani 1 1 d .
H21A H 0.5858 1.0483 0.9391 0.137 Uiso 1 1 calc R
H21B H 0.7121 1.1626 1.0006 0.137 Uiso 1 1 calc R
H21C H 0.7025 1.0366 1.0009 0.137 Uiso 1 1 calc R
C33 C 0.0035(7) 0.4183(6) 0.0939(5) 0.0923(18) Uani 1 1 d .
C17 C 0.8657(6) 1.1936(4) 0.7107(5) 0.109(2) Uani 1 1 d .
H17A H 0.8518 1.1597 0.6334 0.164 Uiso 1 1 calc R
H17B H 0.9527 1.2292 0.7505 0.164 Uiso 1 1 calc R
H17C H 0.8325 1.2566 0.7320 0.164 Uiso 1 1 calc R
N3 N -0.0952(6) 0.3744(7) 0.0944(5) 0.143(3) Uani 1 1 d .
C32 C 0.1216(5) 0.4730(6) 0.0957(5) 0.103(2) Uani 1 1 d .
H32A H 0.1241 0.5350 0.0718 0.155 Uiso 1 1 calc R
H32B H 0.1437 0.4109 0.0476 0.155 Uiso 1 1 calc R
H32C H 0.1789 0.5108 0.1691 0.155 Uiso 1 1 calc R
H3O H 0.668(5) 0.561(6) 0.490(5) 0.155 Uiso 1 1 d D

loop_
_atom_site_aniso_label
_atom_site_aniso_U_11
_atom_site_aniso_U_22
_atom_site_aniso_U_33
_atom_site_aniso_U_23
_atom_site_aniso_U_13
_atom_site_aniso_U_12
Dy1 0.03205(8) 0.02972(8) 0.03153(8) 0.01734(7) 0.01545(7) 0.01054(6)
Dy2 0.03906(9) 0.02664(8) 0.03491(9) 0.01487(7) 0.01689(7) 0.00827(6)
C28 0.053(2) 0.0304(17) 0.044(2) 0.0210(15) 0.0282(18) 0.0193(15)
O6 0.0415(13) 0.0478(14) 0.0396(13) 0.0243(12) 0.0224(11) 0.0205(11)
O3 0.0345(12) 0.0296(11) 0.0324(12) 0.0175(10) 0.0171(10) 0.0098(9)
O1 0.0407(13) 0.0338(12) 0.0290(12) 0.0146(10) 0.0113(10) 0.0066(10)
O8 0.0387(13) 0.0341(12) 0.0425(13) 0.0183(11) 0.0230(11) 0.0148(10)
O2 0.0460(14) 0.0346(13) 0.0421(13) 0.0236(11) 0.0206(11) 0.0122(10)
O7 0.0486(15) 0.0509(15) 0.0399(13) 0.0286(12) 0.0217(12) 0.0235(12)
O9 0.0428(14) 0.0662(18) 0.0485(15) 0.0332(14) 0.0245(12) 0.0287(13)
O4 0.0671(18) 0.0360(14) 0.0491(15) 0.0145(12) 0.0276(14) 0.0128(13)
O5 0.087(2) 0.0304(14) 0.0553(16) 0.0171(13) 0.0348(16) 0.0103(14)
N2 0.0442(17) 0.0332(15) 0.0439(17) 0.0169(13) 0.0223(14) 0.0102(13)
C30 0.041(2) 0.049(2) 0.057(2) 0.0328(19) 0.0264(18) 0.0242(17)
N1 0.0397(17) 0.0514(19) 0.0458(18) 0.0228(15) 0.0179(15) 0.0085(14)
C5 0.050(2) 0.0314(18) 0.0372(19) 0.0172(15) 0.0145(17) 0.0129(15)
C23 0.047(2) 0.0394(19) 0.0410(19) 0.0170(16) 0.0244(17) 0.0120(16)
C25 0.059(2) 0.046(2) 0.0359(19) 0.0233(17) 0.0191(18) 0.0211(18)
C4 0.046(2) 0.043(2) 0.040(2) 0.0210(17) 0.0089(17) 0.0073(17)
C27 0.057(2) 0.051(2) 0.049(2) 0.0198(19) 0.028(2) 0.0218(19)
C2 0.045(2) 0.048(2) 0.063(3) 0.028(2) 0.026(2) 0.0175(18)
C10 0.050(2) 0.040(2) 0.046(2) 0.0195(17) 0.0284(18) 0.0075(17)
C24 0.060(2) 0.055(2) 0.051(2) 0.037(2) 0.034(2) 0.024(2)
C12 0.057(2) 0.0300(18) 0.043(2) 0.0216(16) 0.0173(18) 0.0112(16)
C29 0.042(2) 0.054(2) 0.053(2) 0.0279(19) 0.0316(18) 0.0220(17)
C11 0.057(2) 0.038(2) 0.045(2) 0.0239(17) 0.0224(19) 0.0095(17)
C6 0.066(3) 0.042(2) 0.043(2) 0.0202(18) 0.025(2) 0.0100(19)
C3 0.040(2) 0.055(2) 0.054(2) 0.023(2) 0.0092(19) 0.0085(18)
C19 0.075(3) 0.034(2) 0.062(3) 0.0111(19) 0.029(2) 0.020(2)
C18 0.068(3) 0.031(2) 0.063(3) 0.0209(19) 0.024(2) 0.0100(18)
C31 0.042(2) 0.087(3) 0.064(3) 0.040(3) 0.025(2) 0.031(2)
C22 0.056(3) 0.081(3) 0.070(3) 0.040(3) 0.041(2) 0.033(2)
C1 0.035(2) 0.072(3) 0.065(3) 0.032(2) 0.019(2) 0.0102(19)
C9 0.062(3) 0.064(3) 0.047(2) 0.026(2) 0.001(2) 0.002(2)
C16 0.072(3) 0.063(3) 0.071(3) 0.047(3) 0.031(3) 0.009(2)
C13 0.074(3) 0.051(3) 0.073(3) 0.038(2) 0.032(3) 0.016(2)
C20 0.049(2) 0.044(2) 0.042(2) 0.0093(18) 0.0138(18) 0.0159(18)
C8 0.093(4) 0.065(3) 0.034(2) 0.018(2) 0.010(2) 0.010(3)
C26 0.096(4) 0.101(4) 0.065(3) 0.062(3) 0.043(3) 0.059(3)
C7 0.094(4) 0.050(3) 0.043(2) 0.020(2) 0.031(2) 0.014(2)
C14 0.084(4) 0.077(3) 0.097(4) 0.069(3) 0.023(3) 0.026(3)
C15 0.089(4) 0.093(4) 0.110(4) 0.086(4) 0.037(3) 0.019(3)
C21 0.115(4) 0.061(3) 0.072(3) 0.006(3) 0.056(3) 0.018(3)
C33 0.093(5) 0.084(4) 0.075(4) 0.017(3) 0.012(4) 0.039(4)
C17 0.171(6) 0.040(3) 0.118(5) 0.039(3) 0.081(5) 0.017(3)
N3 0.095(4) 0.145(6) 0.113(5) -0.002(4) 0.031(4) 0.033(4)
C32 0.079(4) 0.113(5) 0.126(5) 0.069(5) 0.028(4) 0.037(4)

loop_
_atom_type_symbol
_atom_type_description
_atom_type_scat_dispersion_real
_atom_type_scat_dispersion_imag
_atom_type_scat_source
C C 0.0033 0.0016 'International Tables Vol C Tables 4.2.6.8 and 6.1.1.4'
H H 0.0000 0.0000 'International Tables Vol C Tables 4.2.6.8 and 6.1.1.4'
N N 0.0061 0.0033 'International Tables Vol C Tables 4.2.6.8 and 6.1.1.4'
O O 0.0106 0.0060 'International Tables Vol C Tables 4.2.6.8 and 6.1.1.4'
Dy Dy -0.1892 4.4098 'International Tables Vol C Tables 4.2.6.8 and 6.1.1.4'

loop_
_geom_angle_atom_site_label_1
_geom_angle_atom_site_label_2
_geom_angle_atom_site_label_3
_geom_angle
_geom_angle_site_symmetry_1
_geom_angle_site_symmetry_3
O9 Dy1 O7 77.76(8) . .
O9 Dy1 O6 150.55(8) . .
O7 Dy1 O6 73.79(8) . .
O9 Dy1 O3 138.23(8) . .
O7 Dy1 O3 138.66(7) . .
O6 Dy1 O3 70.96(8) . .
O9 Dy1 O3 83.04(8) . 2_666
O7 Dy1 O3 147.51(8) . 2_666
O6 Dy1 O3 118.10(8) . 2_666
O3 Dy1 O3 70.88(8) . 2_666
O9 Dy1 O2 101.02(9) . .
O7 Dy1 O2 81.10(8) . .
O6 Dy1 O2 82.08(8) . .
O3 Dy1 O2 73.37(8) . .
O3 Dy1 O2 128.63(7) 2_666 .
O9 Dy1 O1 86.98(9) . 2_666
O7 Dy1 O1 84.92(8) . 2_666
O6 Dy1 O1 83.12(8) . 2_666
O3 Dy1 O1 111.20(8) . 2_666
O3 Dy1 O1 68.00(7) 2_666 2_666
O2 Dy1 O1 161.97(7) . 2_666
O9 Dy1 O8 72.24(8) . .
O7 Dy1 O8 126.88(8) . .
O6 Dy1 O8 132.39(8) . .
O3 Dy1 O8 68.37(7) . .
O3 Dy1 O8 69.61(7) 2_666 .
O2 Dy1 O8 63.50(7) . .
O1 Dy1 O8 134.52(7) 2_666 .
O9 Dy1 Dy2 112.72(7) . .
O7 Dy1 Dy2 120.37(6) . .
O6 Dy1 Dy2 88.52(6) . .
O3 Dy1 Dy2 39.17(5) . .
O3 Dy1 Dy2 91.15(5) 2_666 .
O2 Dy1 Dy2 39.67(5) . .
O1 Dy1 Dy2 149.91(5) 2_666 .
O8 Dy1 Dy2 43.97(5) . .
O9 Dy1 Dy1 112.52(6) . 2_666
O7 Dy1 Dy1 168.09(6) . 2_666
O6 Dy1 Dy1 95.11(6) . 2_666
O3 Dy1 Dy1 35.46(5) . 2_666
O3 Dy1 Dy1 35.42(5) 2_666 2_666
O2 Dy1 Dy1 101.99(5) . 2_666
O1 Dy1 Dy1 89.53(5) 2_666 2_666
O8 Dy1 Dy1 63.89(5) . 2_666
Dy2 Dy1 Dy1 62.407(6) . 2_666
O9 Dy1 Dy2 91.33(7) . 2_666
O7 Dy1 Dy2 120.41(6) . 2_666
O6 Dy1 Dy2 96.48(6) . 2_666
O3 Dy1 Dy2 84.73(5) . 2_666
O3 Dy1 Dy2 33.74(5) 2_666 2_666
O2 Dy1 Dy2 157.32(5) . 2_666
O1 Dy1 Dy2 35.67(5) 2_666 2_666
O8 Dy1 Dy2 103.30(5) . 2_666
Dy2 Dy1 Dy2 117.869(5) . 2_666
Dy1 Dy1 Dy2 55.462(4) 2_666 2_666
O4 Dy2 O3 141.91(8) . .
O4 Dy2 O5 71.69(9) . .
O3 Dy2 O5 146.18(8) . .
O4 Dy2 O2 120.58(9) . .
O3 Dy2 O2 75.76(8) . .
O5 Dy2 O2 81.72(9) . .
O4 Dy2 O1 77.63(9) . .
O3 Dy2 O1 69.81(7) . .
O5 Dy2 O1 139.63(9) . .
O2 Dy2 O1 137.57(8) . .
O4 Dy2 N1 92.88(10) . .
O3 Dy2 N1 95.01(9) . .
O5 Dy2 N1 84.30(11) . .
O2 Dy2 N1 136.71(9) . .
O1 Dy2 N1 71.52(9) . .
O4 Dy2 O8 85.18(9) . .
O3 Dy2 O8 70.35(7) . .
O5 Dy2 O8 121.95(10) . .
O2 Dy2 O8 65.51(7) . .
O1 Dy2 O8 79.85(8) . .
N1 Dy2 O8 151.01(9) . .
O4 Dy2 N2 138.74(9) . .
O3 Dy2 N2 77.62(8) . .
O5 Dy2 N2 71.21(9) . .
O2 Dy2 N2 70.61(9) . .
O1 Dy2 N2 122.95(9) . .
N1 Dy2 N2 66.10(10) . .
O8 Dy2 N2 130.40(8) . .
O4 Dy2 Dy1 129.99(7) . .
O3 Dy2 Dy1 40.33(6) . .
O5 Dy2 Dy1 122.87(7) . .
O2 Dy2 Dy1 41.16(5) . .
O1 Dy2 Dy1 96.90(5) . .
N1 Dy2 Dy1 133.01(8) . .
O8 Dy2 Dy1 45.41(5) . .
N2 Dy2 Dy1 86.00(7) . .
O4 Dy2 Dy1 108.38(6) . 2_666
O3 Dy2 Dy1 34.73(5) . 2_666
O5 Dy2 Dy1 173.75(8) . 2_666
O2 Dy2 Dy1 103.20(5) . 2_666
O1 Dy2 Dy1 36.54(5) . 2_666
N1 Dy2 Dy1 89.46(7) . 2_666
O8 Dy2 Dy1 64.06(5) . 2_666
N2 Dy2 Dy1 106.54(6) . 2_666
Dy1 Dy2 Dy1 62.131(5) . 2_666
O8 C28 C29 124.1(3) . .
O8 C28 C27 118.2(3) . .
C29 C28 C27 117.7(3) . .
C23 O6 Dy1 134.3(2) . .
Dy2 O3 Dy1 100.49(8) . .
Dy2 O3 Dy1 111.52(8) . 2_666
Dy1 O3 Dy1 109.12(8) . 2_666
Dy2 O3 H3O 110(5) . .
Dy1 O3 H3O 102(4) . .
Dy1 O3 H3O 121(5) 2_666 .
C5 O1 Dy2 119.78(19) . .
C5 O1 Dy1 132.1(2) . 2_666
Dy2 O1 Dy1 107.79(8) . 2_666
C28 O8 Dy2 141.0(2) . .
C28 O8 Dy1 128.4(2) . .
Dy2 O8 Dy1 90.62(7) . .
C12 O2 Dy2 125.5(2) . .
C12 O2 Dy1 131.8(2) . .
Dy2 O2 Dy1 99.17(8) . .
C25 O7 Dy1 135.0(2) . .
C30 O9 Dy1 135.5(2) . .
C20 O4 Dy2 139.0(3) . .
C18 O5 Dy2 137.2(3) . .
C10 N2 C2 118.4(3) . .
C10 N2 Dy2 125.2(3) . .
C2 N2 Dy2 114.3(2) . .
O9 C30 C29 125.2(3) . .
O9 C30 C31 116.0(3) . .
C29 C30 C31 118.8(3) . .
C3 N1 C1 117.0(3) . .
C3 N1 Dy2 124.7(3) . .
C1 N1 Dy2 117.8(2) . .
O1 C5 C6 121.0(3) . .
O1 C5 C4 121.6(3) . .
C6 C5 C4 117.4(3) . .
O6 C23 C24 124.2(3) . .
O6 C23 C22 116.1(3) . .
C24 C23 C22 119.7(3) . .
O7 C25 C24 125.1(3) . .
O7 C25 C26 115.8(4) . .
C24 C25 C26 119.1(3) . .
C9 C4 C5 119.2(4) . .
C9 C4 C3 117.3(4) . .
C5 C4 C3 123.5(3) . .
C28 C27 H27A 109.5 . .
C28 C27 H27B 109.5 . .
H27A C27 H27B 109.5 . .
C28 C27 H27C 109.5 . .
H27A C27 H27C 109.5 . .
H27B C27 H27C 109.5 . .
N2 C2 C1 109.1(3) . .
N2 C2 H2A 109.9 . .
C1 C2 H2A 109.9 . .
N2 C2 H2B 109.9 . .
C1 C2 H2B 109.9 . .
H2A C2 H2B 108.3 . .
N2 C10 C11 127.1(3) . .
N2 C10 H10A 116.5 . .
C11 C10 H10A 116.5 . .
C25 C24 C23 125.6(3) . .
C25 C24 H24A 117.2 . .
C23 C24 H24A 117.2 . .
O2 C12 C13 119.8(4) . .
O2 C12 C11 122.2(3) . .
C13 C12 C11 118.0(3) . .
C30 C29 C28 127.0(3) . .
C30 C29 H29A 116.5 . .
C28 C29 H29A 116.5 . .
C16 C11 C12 118.6(4) . .
C16 C11 C10 118.2(4) . .
C12 C11 C10 123.2(3) . .
C7 C6 C5 121.6(4) . .
C7 C6 H6A 119.2 . .
C5 C6 H6A 119.2 . .
N1 C3 C4 126.1(4) . .
N1 C3 H3A 116.9 . .
C4 C3 H3A 116.9 . .
C18 C19 C20 123.3(4) . .
C18 C19 H19A 118.3 . .
C20 C19 H19A 118.3 . .
O5 C18 C19 124.7(4) . .
O5 C18 C17 116.0(4) . .
C19 C18 C17 119.3(4) . .
C30 C31 H31A 109.5 . .
C30 C31 H31B 109.5 . .
H31A C31 H31B 109.5 . .
C30 C31 H31C 109.5 . .
H31A C31 H31C 109.5 . .
H31B C31 H31C 109.5 . .
C23 C22 H22A 109.5 . .
C23 C22 H22B 109.5 . .
H22A C22 H22B 109.5 . .
C23 C22 H22C 109.5 . .
H22A C22 H22C 109.5 . .
H22B C22 H22C 109.5 . .
N1 C1 C2 109.0(3) . .
N1 C1 H1A 109.9 . .
C2 C1 H1A 109.9 . .
N1 C1 H1B 109.9 . .
C2 C1 H1B 109.9 . .
H1A C1 H1B 108.3 . .
C8 C9 C4 122.1(4) . .
C8 C9 H9A 118.9 . .
C4 C9 H9A 118.9 . .
C15 C16 C11 122.0(4) . .
C15 C16 H16A 119.0 . .
C11 C16 H16A 119.0 . .
C12 C13 C14 121.7(4) . .
C12 C13 H13A 119.2 . .
C14 C13 H13A 119.2 . .
O4 C20 C19 123.7(4) . .
O4 C20 C21 116.0(4) . .
C19 C20 C21 120.3(4) . .
C9 C8 C7 119.1(4) . .
C9 C8 H8A 120.5 . .
C7 C8 H8A 120.5 . .
C25 C26 H26A 109.5 . .
C25 C26 H26B 109.5 . .
H26A C26 H26B 109.5 . .
C25 C26 H26C 109.5 . .
H26A C26 H26C 109.5 . .
H26B C26 H26C 109.5 . .
C8 C7 C6 120.6(4) . .
C8 C7 H7A 119.7 . .
C6 C7 H7A 119.7 . .
C15 C14 C13 119.7(5) . .
C15 C14 H14A 120.1 . .
C13 C14 H14A 120.1 . .
C16 C15 C14 119.9(4) . .
C16 C15 H15A 120.0 . .
C14 C15 H15A 120.0 . .
C20 C21 H21A 109.5 . .
C20 C21 H21B 109.5 . .
H21A C21 H21B 109.5 . .
C20 C21 H21C 109.5 . .
H21A C21 H21C 109.5 . .
H21B C21 H21C 109.5 . .
N3 C33 C32 178.6(8) . .
C18 C17 H17A 109.5 . .
C18 C17 H17B 109.5 . .
H17A C17 H17B 109.5 . .
C18 C17 H17C 109.5 . .
H17A C17 H17C 109.5 . .
H17B C17 H17C 109.5 . .
C33 C32 H32A 109.5 . .
C33 C32 H32B 109.5 . .
H32A C32 H32B 109.5 . .
C33 C32 H32C 109.5 . .
H32A C32 H32C 109.5 . .
H32B C32 H32C 109.5 . .

loop_
_geom_bond_atom_site_label_1
_geom_bond_atom_site_label_2
_geom_bond_distance
_geom_bond_site_symmetry_2
Dy1 O9 2.283(2) .
Dy1 O7 2.310(2) .
Dy1 O6 2.338(2) .
Dy1 O3 2.370(2) .
Dy1 O3 2.372(2) 2_666
Dy1 O2 2.400(2) .
Dy1 O1 2.422(2) 2_666
Dy1 O8 2.564(2) .
Dy1 Dy2 3.6004(3) .
Dy1 Dy1 3.8638(3) 2_666
Dy1 Dy2 3.8736(3) 2_666
Dy2 O4 2.279(3) .
Dy2 O3 2.313(2) .
Dy2 O5 2.313(2) .
Dy2 O2 2.328(2) .
Dy2 O1 2.372(2) .
Dy2 N1 2.499(3) .
Dy2 O8 2.500(2) .
Dy2 N2 2.556(3) .
Dy2 Dy1 3.8736(3) 2_666
C28 O8 1.275(4) .
C28 C29 1.396(5) .
C28 C27 1.504(5) .
O6 C23 1.277(4) .
O3 Dy1 2.372(2) 2_666
O3 H3O 0.838(10) .
O1 C5 1.326(4) .
O1 Dy1 2.422(2) 2_666
O2 C12 1.333(4) .
O7 C25 1.273(4) .
O9 C30 1.265(4) .
O4 C20 1.260(4) .
O5 C18 1.250(5) .
N2 C10 1.268(4) .
N2 C2 1.457(5) .
C30 C29 1.395(5) .
C30 C31 1.501(5) .
N1 C3 1.273(5) .
N1 C1 1.468(5) .
C5 C6 1.401(5) .
C5 C4 1.421(5) .
C23 C24 1.387(5) .
C23 C22 1.502(5) .
C25 C24 1.378(5) .
C25 C26 1.519(5) .
C4 C9 1.407(5) .
C4 C3 1.438(5) .
C27 H27A 0.9600 .
C27 H27B 0.9600 .
C27 H27C 0.9600 .
C2 C1 1.502(5) .
C2 H2A 0.9700 .
C2 H2B 0.9700 .
C10 C11 1.441(6) .
C10 H10A 0.9300 .
C24 H24A 0.9300 .
C12 C13 1.383(6) .
C12 C11 1.415(5) .
C29 H29A 0.9300 .
C11 C16 1.405(5) .
C6 C7 1.390(5) .
C6 H6A 0.9300 .
C3 H3A 0.9300 .
C19 C18 1.377(6) .
C19 C20 1.384(6) .
C19 H19A 0.9300 .
C18 C17 1.524(6) .
C31 H31A 0.9600 .
C31 H31B 0.9600 .
C31 H31C 0.9600 .
C22 H22A 0.9600 .
C22 H22B 0.9600 .
C22 H22C 0.9600 .
C1 H1A 0.9700 .
C1 H1B 0.9700 .
C9 C8 1.364(6) .
C9 H9A 0.9300 .
C16 C15 1.354(7) .
C16 H16A 0.9300 .
C13 C14 1.397(6) .
C13 H13A 0.9300 .
C20 C21 1.502(6) .
C8 C7 1.382(6) .
C8 H8A 0.9300 .
C26 H26A 0.9600 .
C26 H26B 0.9600 .
C26 H26C 0.9600 .
C7 H7A 0.9300 .
C14 C15 1.369(7) .
C14 H14A 0.9300 .
C15 H15A 0.9300 .
C21 H21A 0.9600 .
C21 H21B 0.9600 .
C21 H21C 0.9600 .
C33 N3 1.165(8) .
C33 C32 1.387(8) .
C17 H17A 0.9600 .
C17 H17B 0.9600 .
C17 H17C 0.9600 .
C32 H32A 0.9600 .
C32 H32B 0.9600 .
C32 H32C 0.9600 .

loop_
_geom_torsion_atom_site_label_1
_geom_torsion_atom_site_label_2
_geom_torsion_atom_site_label_3
_geom_torsion_atom_site_label_4
_geom_torsion
_geom_torsion_site_symmetry_1
_geom_torsion_site_symmetry_4
O9 Dy1 Dy2 O4 13.20(11) . .
O7 Dy1 Dy2 O4 101.99(11) . .
O6 Dy1 Dy2 O4 172.19(10) . .
O3 Dy1 Dy2 O4 -126.82(11) . .
O3 Dy1 Dy2 O4 -69.73(10) 2_666 .
O2 Dy1 Dy2 O4 92.83(12) . .
O1 Dy1 Dy2 O4 -114.28(14) 2_666 .
O8 Dy1 Dy2 O4 -11.25(11) . .
Dy1 Dy1 Dy2 O4 -91.26(9) 2_666 .
Dy2 Dy1 Dy2 O4 -91.26(9) 2_666 .
O9 Dy1 Dy2 O3 140.02(10) . .
O7 Dy1 Dy2 O3 -131.19(10) . .
O6 Dy1 Dy2 O3 -60.99(9) . .
O3 Dy1 Dy2 O3 57.09(11) 2_666 .
O2 Dy1 Dy2 O3 -140.35(12) . .
O1 Dy1 Dy2 O3 12.54(12) 2_666 .
O8 Dy1 Dy2 O3 115.57(10) . .
Dy1 Dy1 Dy2 O3 35.56(7) 2_666 .
Dy2 Dy1 Dy2 O3 35.56(7) 2_666 .
O9 Dy1 Dy2 O5 -79.88(11) . .
O7 Dy1 Dy2 O5 8.90(11) . .
O6 Dy1 Dy2 O5 79.10(11) . .
O3 Dy1 Dy2 O5 140.10(12) . .
O3 Dy1 Dy2 O5 -162.82(10) 2_666 .
O2 Dy1 Dy2 O5 -0.25(12) . .
O1 Dy1 Dy2 O5 152.63(14) 2_666 .
O8 Dy1 Dy2 O5 -104.33(11) . .
Dy1 Dy1 Dy2 O5 175.65(9) 2_666 .
Dy2 Dy1 Dy2 O5 175.65(9) 2_666 .
O9 Dy1 Dy2 O2 -79.63(11) . .
O7 Dy1 Dy2 O2 9.16(11) . .
O6 Dy1 Dy2 O2 79.36(11) . .
O3 Dy1 Dy2 O2 140.35(12) . .
O3 Dy1 Dy2 O2 -162.56(10) 2_666 .
O1 Dy1 Dy2 O2 152.89(14) 2_666 .
O8 Dy1 Dy2 O2 -104.08(11) . .
Dy1 Dy1 Dy2 O2 175.91(9) 2_666 .
Dy2 Dy1 Dy2 O2 175.91(9) 2_666 .
O9 Dy1 Dy2 O1 92.83(9) . .
O7 Dy1 Dy2 O1 -178.38(9) . .
O6 Dy1 Dy2 O1 -108.18(8) . .
O3 Dy1 Dy2 O1 -47.19(10) . .
O3 Dy1 Dy2 O1 9.90(8) 2_666 .
O2 Dy1 Dy2 O1 172.46(11) . .
O1 Dy1 Dy2 O1 -34.66(16) 2_666 .
O8 Dy1 Dy2 O1 68.38(9) . .
Dy1 Dy1 Dy2 O1 -11.63(6) 2_666 .
Dy2 Dy1 Dy2 O1 -11.63(6) 2_666 .
O9 Dy1 Dy2 N1 163.93(11) . .
O7 Dy1 Dy2 N1 -107.28(12) . .
O6 Dy1 Dy2 N1 -37.08(11) . .
O3 Dy1 Dy2 N1 23.91(12) . .
O3 Dy1 Dy2 N1 81.00(11) 2_666 .
O2 Dy1 Dy2 N1 -116.44(13) . .
O1 Dy1 Dy2 N1 36.45(14) 2_666 .
O8 Dy1 Dy2 N1 139.48(12) . .
Dy1 Dy1 Dy2 N1 59.47(9) 2_666 .
Dy2 Dy1 Dy2 N1 59.47(9) 2_666 .
O9 Dy1 Dy2 O8 24.45(10) . .
O7 Dy1 Dy2 O8 113.24(10) . .
O6 Dy1 Dy2 O8 -176.56(9) . .
O3 Dy1 Dy2 O8 -115.57(10) . .
O3 Dy1 Dy2 O8 -58.48(9) 2_666 .
O2 Dy1 Dy2 O8 104.08(11) . .
O1 Dy1 Dy2 O8 -103.03(13) 2_666 .
Dy1 Dy1 Dy2 O8 -80.01(7) 2_666 .
Dy2 Dy1 Dy2 O8 -80.01(7) 2_666 .
O9 Dy1 Dy2 N2 -144.44(10) . .
O7 Dy1 Dy2 N2 -55.65(10) . .
O6 Dy1 Dy2 N2 14.55(9) . .
O3 Dy1 Dy2 N2 75.54(10) . .
O3 Dy1 Dy2 N2 132.63(9) 2_666 .
O2 Dy1 Dy2 N2 -64.81(11) . .
O1 Dy1 Dy2 N2 88.07(12) 2_666 .
O8 Dy1 Dy2 N2 -168.89(10) . .
Dy1 Dy1 Dy2 N2 111.10(7) 2_666 .
Dy2 Dy1 Dy2 N2 111.10(7) 2_666 .
O9 Dy1 Dy2 Dy1 104.46(7) . 2_666
O7 Dy1 Dy2 Dy1 -166.75(7) . 2_666
O6 Dy1 Dy2 Dy1 -96.55(6) . 2_666
O3 Dy1 Dy2 Dy1 -35.56(7) . 2_666
O3 Dy1 Dy2 Dy1 21.53(5) 2_666 2_666
O2 Dy1 Dy2 Dy1 -175.91(9) . 2_666
O1 Dy1 Dy2 Dy1 -23.02(10) 2_666 2_666
O8 Dy1 Dy2 Dy1 80.01(7) . 2_666
Dy2 Dy1 Dy2 Dy1 0.0 2_666 2_666
O9 Dy1 O6 C23 30.1(4) . .
O7 Dy1 O6 C23 14.7(3) . .
O3 Dy1 O6 C23 -143.4(3) . .
O3 Dy1 O6 C23 161.9(3) 2_666 .
O2 Dy1 O6 C23 -68.3(3) . .
O1 Dy1 O6 C23 101.4(3) 2_666 .
O8 Dy1 O6 C23 -110.8(3) . .
Dy2 Dy1 O6 C23 -107.6(3) . .
Dy1 Dy1 O6 C23 -169.7(3) 2_666 .
Dy2 Dy1 O6 C23 134.5(3) 2_666 .
O4 Dy2 O3 Dy1 96.13(15) . .
O5 Dy2 O3 Dy1 -75.45(18) . .
O2 Dy2 O3 Dy1 -25.68(8) . .
O1 Dy2 O3 Dy1 129.10(9) . .
N1 Dy2 O3 Dy1 -162.69(9) . .
O8 Dy2 O3 Dy1 43.01(7) . .
N2 Dy2 O3 Dy1 -98.52(9) . .
Dy1 Dy2 O3 Dy1 115.54(11) 2_666 .
O4 Dy2 O3 Dy1 -19.41(19) . 2_666
O5 Dy2 O3 Dy1 169.01(14) . 2_666
O2 Dy2 O3 Dy1 -141.22(10) . 2_666
O1 Dy2 O3 Dy1 13.56(8) . 2_666
N1 Dy2 O3 Dy1 81.76(10) . 2_666
O8 Dy2 O3 Dy1 -72.54(9) . 2_666
N2 Dy2 O3 Dy1 145.93(11) . 2_666
Dy1 Dy2 O3 Dy1 -115.54(11) . 2_666
O9 Dy1 O3 Dy2 -62.84(14) . .
O7 Dy1 O3 Dy2 79.43(13) . .
O6 Dy1 O3 Dy2 112.35(9) . .
O3 Dy1 O3 Dy2 -117.33(11) 2_666 .
O2 Dy1 O3 Dy2 25.16(7) . .
O1 Dy1 O3 Dy2 -173.30(6) 2_666 .
O8 Dy1 O3 Dy2 -42.36(7) . .
Dy1 Dy1 O3 Dy2 -117.33(11) 2_666 .
Dy2 Dy1 O3 Dy2 -148.92(6) 2_666 .
O9 Dy1 O3 Dy1 54.49(16) . 2_666
O7 Dy1 O3 Dy1 -163.24(10) . 2_666
O6 Dy1 O3 Dy1 -130.32(11) . 2_666
O3 Dy1 O3 Dy1 0.0 2_666 2_666
O2 Dy1 O3 Dy1 142.49(10) . 2_666
O1 Dy1 O3 Dy1 -55.97(10) 2_666 2_666
O8 Dy1 O3 Dy1 74.97(9) . 2_666
Dy2 Dy1 O3 Dy1 117.33(11) . 2_666
Dy2 Dy1 O3 Dy1 -31.59(7) 2_666 2_666
O4 Dy2 O1 C5 -39.3(2) . .
O3 Dy2 O1 C5 160.8(3) . .
O5 Dy2 O1 C5 1.7(3) . .
O2 Dy2 O1 C5 -161.5(2) . .
N1 Dy2 O1 C5 58.0(3) . .
O8 Dy2 O1 C5 -126.5(3) . .
N2 Dy2 O1 C5 101.5(3) . .
Dy1 Dy2 O1 C5 -168.8(2) . .
Dy1 Dy2 O1 C5 173.8(3) 2_666 .
O4 Dy2 O1 Dy1 146.93(11) . 2_666
O3 Dy2 O1 Dy1 -12.97(8) . 2_666
O5 Dy2 O1 Dy1 -172.04(12) . 2_666
O2 Dy2 O1 Dy1 24.78(16) . 2_666
N1 Dy2 O1 Dy1 -115.74(12) . 2_666
O8 Dy2 O1 Dy1 59.69(9) . 2_666
N2 Dy2 O1 Dy1 -72.27(12) . 2_666
Dy1 Dy2 O1 Dy1 17.42(8) . 2_666
C29 C28 O8 Dy2 166.3(3) . .
C27 C28 O8 Dy2 -12.5(5) . .
C29 C28 O8 Dy1 -13.5(5) . .
C27 C28 O8 Dy1 167.8(2) . .
O4 Dy2 O8 C28 -8.4(3) . .
O3 Dy2 O8 C28 141.9(3) . .
O5 Dy2 O8 C28 -73.3(3) . .
O2 Dy2 O8 C28 -135.3(3) . .
O1 Dy2 O8 C28 69.8(3) . .
N1 Dy2 O8 C28 78.8(4) . .
N2 Dy2 O8 C28 -165.2(3) . .
Dy1 Dy2 O8 C28 -179.8(4) . .
Dy1 Dy2 O8 C28 104.7(3) 2_666 .
O4 Dy2 O8 Dy1 171.37(8) . .
O3 Dy2 O8 Dy1 -38.31(7) . .
O5 Dy2 O8 Dy1 106.47(9) . .
O2 Dy2 O8 Dy1 44.54(7) . .
O1 Dy2 O8 Dy1 -110.35(8) . .
N1 Dy2 O8 Dy1 -101.37(18) . .
N2 Dy2 O8 Dy1 14.62(13) . .
Dy1 Dy2 O8 Dy1 -75.50(5) 2_666 .
O9 Dy1 O8 C28 23.5(3) . .
O7 Dy1 O8 C28 82.2(3) . .
O6 Dy1 O8 C28 -175.5(2) . .
O3 Dy1 O8 C28 -142.3(3) . .
O3 Dy1 O8 C28 -65.6(3) 2_666 .
O2 Dy1 O8 C28 136.1(3) . .
O1 Dy1 O8 C28 -43.4(3) 2_666 .
Dy2 Dy1 O8 C28 179.9(3) . .
Dy1 Dy1 O8 C28 -103.7(3) 2_666 .
Dy2 Dy1 O8 C28 -63.6(3) 2_666 .
O9 Dy1 O8 Dy2 -156.36(10) . .
O7 Dy1 O8 Dy2 -97.61(10) . .
O6 Dy1 O8 Dy2 4.66(12) . .
O3 Dy1 O8 Dy2 37.81(6) . .
O3 Dy1 O8 Dy2 114.59(8) 2_666 .
O2 Dy1 O8 Dy2 -43.78(7) . .
O1 Dy1 O8 Dy2 136.75(9) 2_666 .
Dy1 Dy1 O8 Dy2 76.41(5) 2_666 .
Dy2 Dy1 O8 Dy2 116.54(5) 2_666 .
O4 Dy2 O2 C12 81.9(3) . .
O3 Dy2 O2 C12 -135.6(3) . .
O5 Dy2 O2 C12 18.9(3) . .
O1 Dy2 O2 C12 -172.0(2) . .
N1 Dy2 O2 C12 -53.6(3) . .
O8 Dy2 O2 C12 149.8(3) . .
N2 Dy2 O2 C12 -54.0(3) . .
Dy1 Dy2 O2 C12 -160.9(3) . .
Dy1 Dy2 O2 C12 -157.1(3) 2_666 .
O4 Dy2 O2 Dy1 -117.27(9) . .
O3 Dy2 O2 Dy1 25.22(8) . .
O5 Dy2 O2 Dy1 179.79(10) . .
O1 Dy2 O2 Dy1 -11.13(16) . .
N1 Dy2 O2 Dy1 107.29(13) . .
O8 Dy2 O2 Dy1 -49.38(8) . .
N2 Dy2 O2 Dy1 106.87(10) . .
Dy1 Dy2 O2 Dy1 3.72(8) 2_666 .
O9 Dy1 O2 C12 -88.6(3) . .
O7 Dy1 O2 C12 -13.0(3) . .
O6 Dy1 O2 C12 61.7(3) . .
O3 Dy1 O2 C12 134.1(3) . .
O3 Dy1 O2 C12 -178.4(3) 2_666 .
O1 Dy1 O2 C12 26.6(5) 2_666 .
O8 Dy1 O2 C12 -152.2(3) . .
Dy2 Dy1 O2 C12 159.0(4) . .
Dy1 Dy1 O2 C12 155.3(3) 2_666 .
Dy2 Dy1 O2 C12 149.6(3) 2_666 .
O9 Dy1 O2 Dy2 112.42(9) . .
O7 Dy1 O2 Dy2 -172.01(10) . .
O6 Dy1 O2 Dy2 -97.29(9) . .
O3 Dy1 O2 Dy2 -24.88(8) . .
O3 Dy1 O2 Dy2 22.55(13) 2_666 .
O1 Dy1 O2 Dy2 -132.4(2) 2_666 .
O8 Dy1 O2 Dy2 48.80(8) . .
Dy1 Dy1 O2 Dy2 -3.71(8) 2_666 .
Dy2 Dy1 O2 Dy2 -9.4(2) 2_666 .
O9 Dy1 O7 C25 174.3(3) . .
O6 Dy1 O7 C25 -13.4(3) . .
O3 Dy1 O7 C25 19.0(4) . .
O3 Dy1 O7 C25 -130.5(3) 2_666 .
O2 Dy1 O7 C25 70.9(3) . .
O1 Dy1 O7 C25 -97.7(3) 2_666 .
O8 Dy1 O7 C25 117.9(3) . .
Dy2 Dy1 O7 C25 65.0(3) . .
Dy1 Dy1 O7 C25 -35.2(5) 2_666 .
Dy2 Dy1 O7 C25 -101.4(3) 2_666 .
O7 Dy1 O9 C30 -164.7(4) . .
O6 Dy1 O9 C30 -179.8(3) . .
O3 Dy1 O9 C30 -9.1(4) . .
O3 Dy1 O9 C30 41.7(3) 2_666 .
O2 Dy1 O9 C30 -86.4(3) . .
O1 Dy1 O9 C30 109.9(3) 2_666 .
O8 Dy1 O9 C30 -29.1(3) . .
Dy2 Dy1 O9 C30 -46.6(4) . .
Dy1 Dy1 O9 C30 21.6(4) 2_666 .
Dy2 Dy1 O9 C30 74.5(3) 2_666 .
O3 Dy2 O4 C20 -173.2(4) . .
O5 Dy2 O4 C20 1.9(4) . .
O2 Dy2 O4 C20 -66.3(4) . .
O1 Dy2 O4 C20 155.3(4) . .
N1 Dy2 O4 C20 84.9(4) . .
O8 Dy2 O4 C20 -124.1(4) . .
N2 Dy2 O4 C20 28.8(5) . .
Dy1 Dy2 O4 C20 -116.1(4) . .
Dy1 Dy2 O4 C20 175.3(4) 2_666 .
O4 Dy2 O5 C18 -7.3(4) . .
O3 Dy2 O5 C18 167.3(4) . .
O2 Dy2 O5 C18 118.9(4) . .
O1 Dy2 O5 C18 -49.7(5) . .
N1 Dy2 O5 C18 -102.2(4) . .
O8 Dy2 O5 C18 64.6(4) . .
N2 Dy2 O5 C18 -168.9(5) . .
Dy1 Dy2 O5 C18 119.0(4) . .
Dy1 Dy2 O5 C18 -98.9(7) 2_666 .
O4 Dy2 N2 C10 -79.4(3) . .
O3 Dy2 N2 C10 114.3(3) . .
O5 Dy2 N2 C10 -52.4(3) . .
O2 Dy2 N2 C10 35.2(3) . .
O1 Dy2 N2 C10 170.0(3) . .
N1 Dy2 N2 C10 -144.5(3) . .
O8 Dy2 N2 C10 64.0(3) . .
Dy1 Dy2 N2 C10 74.4(3) . .
Dy1 Dy2 N2 C10 133.7(3) 2_666 .
O4 Dy2 N2 C2 84.2(3) . .
O3 Dy2 N2 C2 -82.1(2) . .
O5 Dy2 N2 C2 111.2(2) . .
O2 Dy2 N2 C2 -161.2(2) . .
O1 Dy2 N2 C2 -26.4(3) . .
N1 Dy2 N2 C2 19.1(2) . .
O8 Dy2 N2 C2 -132.4(2) . .
Dy1 Dy2 N2 C2 -122.0(2) . .
Dy1 Dy2 N2 C2 -62.7(2) 2_666 .
Dy1 O9 C30 C29 23.3(6) . .
Dy1 O9 C30 C31 -157.8(3) . .
O4 Dy2 N1 C3 39.6(3) . .
O3 Dy2 N1 C3 -103.1(3) . .
O5 Dy2 N1 C3 110.8(3) . .
O2 Dy2 N1 C3 -177.7(3) . .
O1 Dy2 N1 C3 -36.4(3) . .
O8 Dy2 N1 C3 -45.7(4) . .
N2 Dy2 N1 C3 -177.2(4) . .
Dy1 Dy2 N1 C3 -118.4(3) . .
Dy1 Dy2 N1 C3 -68.8(3) 2_666 .
O4 Dy2 N1 C1 -132.3(3) . .
O3 Dy2 N1 C1 85.0(3) . .
O5 Dy2 N1 C1 -61.0(3) . .
O2 Dy2 N1 C1 10.5(4) . .
O1 Dy2 N1 C1 151.8(3) . .
O8 Dy2 N1 C1 142.4(3) . .
N2 Dy2 N1 C1 10.9(3) . .
Dy1 Dy2 N1 C1 69.7(3) . .
Dy1 Dy2 N1 C1 119.3(3) 2_666 .
Dy2 O1 C5 C6 126.7(3) . .
Dy1 O1 C5 C6 -61.3(5) 2_666 .
Dy2 O1 C5 C4 -54.9(4) . .
Dy1 O1 C5 C4 117.0(3) 2_666 .
Dy1 O6 C23 C24 -13.0(5) . .
Dy1 O6 C23 C22 168.3(3) . .
Dy1 O7 C25 C24 10.3(6) . .
Dy1 O7 C25 C26 -169.3(3) . .
O1 C5 C4 C9 -176.1(4) . .
C6 C5 C4 C9 2.3(6) . .
O1 C5 C4 C3 1.7(6) . .
C6 C5 C4 C3 -179.9(4) . .
C10 N2 C2 C1 119.0(4) . .
Dy2 N2 C2 C1 -45.7(3) . .
C2 N2 C10 C11 -176.0(4) . .
Dy2 N2 C10 C11 -13.0(5) . .
O7 C25 C24 C23 -0.1(7) . .
C26 C25 C24 C23 179.5(4) . .
O6 C23 C24 C25 1.5(6) . .
C22 C23 C24 C25 -179.8(4) . .
Dy2 O2 C12 C13 -128.2(3) . .
Dy1 O2 C12 C13 77.5(4) . .
Dy2 O2 C12 C11 51.8(4) . .
Dy1 O2 C12 C11 -102.5(4) . .
O9 C30 C29 C28 5.3(6) . .
C31 C30 C29 C28 -173.7(4) . .
O8 C28 C29 C30 -7.6(6) . .
C27 C28 C29 C30 171.1(4) . .
O2 C12 C11 C16 177.7(4) . .
C13 C12 C11 C16 -2.3(6) . .
O2 C12 C11 C10 -3.1(6) . .
C13 C12 C11 C10 177.0(4) . .
N2 C10 C11 C16 164.3(4) . .
N2 C10 C11 C12 -14.9(6) . .
O1 C5 C6 C7 178.5(4) . .
C4 C5 C6 C7 0.1(6) . .
C1 N1 C3 C4 179.9(4) . .
Dy2 N1 C3 C4 8.0(6) . .
C9 C4 C3 N1 -158.8(4) . .
C5 C4 C3 N1 23.4(7) . .
Dy2 O5 C18 C19 9.6(8) . .
Dy2 O5 C18 C17 -171.8(4) . .
C20 C19 C18 O5 -3.7(8) . .
C20 C19 C18 C17 177.7(5) . .
C3 N1 C1 C2 149.4(4) . .
Dy2 N1 C1 C2 -38.1(4) . .
N2 C2 C1 N1 53.9(4) . .
C5 C4 C9 C8 -3.2(7) . .
C3 C4 C9 C8 178.9(5) . .
C12 C11 C16 C15 2.7(7) . .
C10 C11 C16 C15 -176.6(5) . .
O2 C12 C13 C14 -179.3(4) . .
C11 C12 C13 C14 0.7(7) . .
Dy2 O4 C20 C19 1.0(7) . .
Dy2 O4 C20 C21 -178.8(3) . .
C18 C19 C20 O4 -1.3(7) . .
C18 C19 C20 C21 178.5(5) . .
C4 C9 C8 C7 1.4(8) . .
C9 C8 C7 C6 1.1(8) . .
C5 C6 C7 C8 -1.9(7) . .
C12 C13 C14 C15 0.6(8) . .
C11 C16 C15 C14 -1.4(9) . .
C13 C14 C15 C16 -0.3(9) . .
